data_2003930
loop_
_publ_author_name
'Tyrselov\'a, J.'
'Kuchta, L.'
'Pavelc\'ik, F.'

_publ_section_title
;
 Piperazine Metavanadate Trihydrate
;
_journal_issue 9
_journal_name_full 'Acta Crystallographica Section C'
_journal_page_first 1752
_journal_page_last 1754
_journal_paper_doi 10.1107/S0108270195002022
_journal_volume 51
_journal_year 1995
_chemical_formula_moiety 'C8 H29 N4 O12 V3'
_chemical_formula_sum 'C8 H29 N4 O12 V3'
_chemical_formula_weight 526.17
_space_group_IT_number 61
_symmetry_cell_setting orthorhombic
_symmetry_space_group_name_Hall '-P 2ac 2ab'
_symmetry_space_group_name_H-M 'P b c a'
_atom_type_scat_source 'SHELXL93 (Sheldrick, 1993)'
_cell_angle_alpha 90.00
_cell_angle_beta 90.00
_cell_angle_gamma 90.00
_cell_formula_units_Z 8
_cell_length_a 14.301(6)
_cell_length_b 13.037(5)
_cell_length_c 20.981(14)
_cell_measurement_reflns_used 15
_cell_measurement_temperature 293(2)
_cell_measurement_theta_max 10.15
_cell_measurement_theta_min 6.25
_cell_volume 3912(3)
_computing_data_reduction 'XP21 (Pavel\<c\'ik, unpublished)'
_computing_molecular_graphics 'ORTEP (Johnson, 1965)'
_computing_structure_refinement 'SHELXL93 (Sheldrick, 1993)'
_computing_structure_solution 'XFPS (Pavel\<c\'ik, Siv\'y, Rizzoli & Andreetti, 1992)'
_diffrn_measurement_device 'Syntex P2~1~ '
_diffrn_measurement_method \w--2\q
_diffrn_radiation_type MoK\a
_diffrn_radiation_wavelength 0.71069
_diffrn_reflns_av_R_equivalents 0.0000
_diffrn_reflns_limit_h_max 17
_diffrn_reflns_limit_h_min 0
_diffrn_reflns_limit_k_max 16
_diffrn_reflns_limit_k_min 0
_diffrn_reflns_limit_l_max 25
_diffrn_reflns_limit_l_min 0
_diffrn_reflns_number 4456
_diffrn_reflns_theta_max 27.57
_diffrn_standards_decay_% 0
_diffrn_standards_interval_count 98
_diffrn_standards_number 2
_exptl_absorpt_coefficient_mu 1.468
_exptl_absorpt_correction_type none
_exptl_crystal_colour ' colourless '
_exptl_crystal_density_diffrn 1.79
_exptl_crystal_density_meas 1.81(2)
_exptl_crystal_density_method ' flotation in dioxane '
_exptl_crystal_description prism
_exptl_crystal_size_max 0.55
_exptl_crystal_size_mid 0.35
_exptl_crystal_size_min 0.2
_refine_diff_density_max 0.513
_refine_diff_density_min -0.764
_refine_ls_extinction_coef 0.0016(2)
_refine_ls_extinction_method 'SHELXL93 (Sheldrick, 1993)'
_refine_ls_goodness_of_fit_obs 1.125
_refine_ls_hydrogen_treatment
;H atoms were located by
difference Fourier syntheses and were refined isotropically
;
_refine_ls_number_parameters 292
_refine_ls_number_reflns 4443
_refine_ls_R_factor_obs 0.0568
_refine_ls_shift/esd_max 0.128
_refine_ls_structure_factor_coef Fsqd
_refine_ls_weighting_scheme
;calc w = 1/[\s^2^(Fo^2^) + (0.0666P)^2^ + 3.7679P]
where P = (Fo^2^ + 2Fc^2^)/3
;
_refine_ls_wR_factor_obs 0.1261
_reflns_number_observed 2880
_reflns_number_total 4456
_reflns_observed_criterion 'F~o~^2^ > 2\s(F~o~^2^)'
_cod_data_source_file na1147.cif
_cod_data_source_block compound
_cod_depositor_comments
;
The following automatic conversions were performed:
'_symmetry_cell_setting' value ' orthorhombic ' changed to 'orthorhombic'
according to '/home/saulius/struct/CIF-dictionaries/cif_core.dic'
dictionary named 'cif_core.dic' version 2.4.1 from 2010-06-29.

Automatic conversion script
Id: cif_fix_enum 1527 2010-12-29 10:47:43Z saulius 

The following automatic conversions were performed:

'_symmetry_cell_setting' value ' orthorhombic ' changed to
'orthorhombic' according to
/home/saulius/struct/CIF-dictionaries/cif_core.dic dictionary named
'cif_core.dic' version 2.4.1 from 2010-06-29.

Automatic conversion script
Id: cif_fix_values 1715 2011-07-08 13:25:40Z adriana 
;
_cod_original_cell_volume 3912.(4)
_cod_database_code 2003930

loop_
_symmetry_equiv_pos_as_xyz
'x, y, z'
'x+1/2, -y+1/2, -z'
'-x, y+1/2, -z+1/2'
'-x+1/2, -y, z+1/2'
'-x, -y, -z'
'-x-1/2, y-1/2, z'
'x, -y-1/2, z-1/2'
'x-1/2, y, -z-1/2'

loop_
_atom_site_label
_atom_site_fract_x
_atom_site_fract_y
_atom_site_fract_z
_atom_site_U_iso_or_equiv
V1 0.06405(5) 0.25265(6) 0.10441(4) 0.0235(2)
V2 0.03059(5) 0.48844(6) 0.17178(4) 0.0241(2)
V3 0.02021(5) 0.52991(6) 0.33081(4) 0.0251(2)
O1 0.0430(3) 0.1451(3) 0.1505(2) 0.0512(11)
O2 0.0133(2) 0.3620(3) 0.1401(2) 0.0407(9)
O3 0.1775(2) 0.2651(3) 0.0971(2) 0.0350(8)
O4 0.0190(3) 0.2395(3) 0.0345(2) 0.0440(10)
O5 0.1395(2) 0.5209(3) 0.1656(2) 0.0387(9)
O6 -0.0298(3) 0.5698(3) 0.1313(2) 0.0477(10)
O7 -0.0061(3) 0.4937(3) 0.2515(2) 0.0435(10)
O8 -0.0122(3) 0.4384(3) 0.3770(2) 0.0515(11)
O9 0.1305(3) 0.5456(3) 0.3393(2) 0.0503(11)
O10 0.1719(3) 0.8143(3) 0.4088(2) 0.0354(9)
O11 0.1323(3) 0.3532(3) 0.4470(2) 0.0405(10)
O12 0.0963(3) 0.6821(3) 0.0598(2) 0.0424(10)
N1 0.2277(3) 0.6614(3) 0.4893(2) 0.0302(10)
N2 0.2742(3) 0.4548(3) 0.5137(2) 0.0323(10)
N3 0.2713(3) 0.8440(4) 0.2989(2) 0.0380(11)
N4 0.2285(3) 0.6937(4) 0.2085(2) 0.0399(12)
C1 0.2953(4) 0.6076(4) 0.4492(2) 0.0321(11)
C2 0.3437(4) 0.5260(4) 0.4859(3) 0.0365(12)
C3 0.2064(4) 0.5090(4) 0.5541(3) 0.0341(12)
C4 0.1579(3) 0.5911(4) 0.5168(3) 0.0314(11)
C5 0.2097(4) 0.8669(4) 0.2462(3) 0.0421(14)
C6 0.1593(4) 0.7720(4) 0.2259(3) 0.0432(14)
C7 0.2932(4) 0.6718(4) 0.2602(3) 0.0410(14)
C8 0.3407(4) 0.7678(4) 0.2809(3) 0.0381(13)
H1 0.3401(12) 0.6553(12) 0.4334(5) 0.039
H2 0.2639(9) 0.5779(8) 0.4137(9) 0.039
H3 0.3859(12) 0.4883(10) 0.4579(7) 0.044
H4 0.3808(10) 0.5569(9) 0.5199(9) 0.044
H5 0.2383(9) 0.5392(8) 0.5901(9) 0.041
H6 0.1607(12) 0.4608(12) 0.5702(5) 0.041
H7 0.1210(10) .5602(8) .4828(9) 0.038
H8 0.1157(11) 0.6291(10) 0.5446(7) 0.038
H9 0.2449(10) 0.8930(8) 0.2116(10) 0.050
H10 0.1658(12) .9175(14) .2586(4) 0.050
H11 0.1200(11) 0.7469(8) 0.2607(9) 0.052
H12 0.1191(12) .7870(6) 0.1893(10) 0.052
H13 0.3380(12) .6239(14) 0.2466(4) 0.049
H14 0.2604(9) 0.6432(9) 0.2948(10) 0.049
H15 0.3805(11) 0.7536(5) 0.3164(10) 0.046
H16 0.3785(11) 0.7937(8) 0.2470(9) 0.046
H17 0.2582(38) 0.6874(44) 0.5201(22) 0.046
H18 0.2115(40) 0.7115(37) 0.4693(26) 0.046
H19 0.2989(38) 0.4130(39) 0.5386(25) 0.046
H20 0.2488(39) 0.4230(43) 0.4836(22) 0.046
H21 0.2963(40) 0.8980(37) 0.3069(28) 0.046
H22 0.2584(39) 0.7109(46) 0.1743(22) 0.046
H23 0.2042(39) 0.6407(38) 0.1912(26) 0.046
H24 0.1217(35) 0.8172(49) 0.3982(29) 0.046
H25 0.2112(38) 0.8135(45) 0.3769(25) 0.046
H26 0.0960(40) 0.3773(49) 0.4232(27) 0.046
H27 0.1017(42) 0.3326(50) 0.4692(28) 0.046
H28 0.0675(42) 0.6456(50) 0.0832(28) 0.046
H29 0.0653(43) 0.6850(53) 0.0334(27) 0.046

loop_
_geom_angle_atom_site_label_1
_geom_angle_atom_site_label_2
_geom_angle_atom_site_label_3
_geom_angle_site_symmetry_3
_geom_angle
_geom_angle_publ_flag
O4 V1 O3 . 108.8(2) yes
O4 V1 O1 . 110.7(2) yes
O3 V1 O1 . 107.8(2) yes
O4 V1 O2 . 107.9(2) yes
O3 V1 O2 . 111.5(2) yes
O1 V1 O2 . 110.2(2) yes
O6 V2 O5 . 107.5(2) yes
O6 V2 O7 . 108.5(2) yes
O5 V2 O7 . 110.7(2) yes
O6 V2 O2 . 109.6(2) yes
O5 V2 O2 . 110.0(2) yes
O7 V2 O2 . 110.3(2) yes
O9 V3 O8 . 108.2(2) yes
O9 V3 O7 . 110.4(2) yes
O8 V3 O7 . 107.9(2) yes
O9 V3 O1 3 111.4(2) yes
O8 V3 O1 3 110.2(2) yes
O7 V3 O1 3 108.7(2) yes
V1 O1 V3 3_545 152.6(3) yes
V1 O2 V2 . 147.3(2) yes
V2 O7 V3 . 147.5(3) yes
C1 N1 C4 . 112.1(4) yes
C3 N2 C2 . 111.7(4) yes
C5 N3 C8 . 111.0(4) yes
C7 N4 C6 . 112.3(4) yes
N1 C1 C2 . 110.7(4) yes
N2 C2 C1 . 109.9(4) yes
N2 C3 C4 . 110.3(4) yes
N1 C4 C3 . 109.6(4) yes
N3 C5 C6 . 110.0(5) yes
N4 C6 C5 . 108.8(5) yes
N4 C7 C8 . 110.1(4) yes
N3 C8 C7 . 109.8(4) yes

loop_
_geom_bond_atom_site_label_1
_geom_bond_atom_site_label_2
_geom_bond_site_symmetry_2
_geom_bond_distance
_geom_bond_publ_flag
V1 O4 . 1.612(4) yes
V1 O3 . 1.638(3) yes
V1 O1 . 1.729(4) yes
V1 O2 . 1.767(4) yes
V2 O6 . 1.610(4) yes
V2 O5 . 1.619(3) yes
V2 O7 . 1.754(4) yes
V2 O2 . 1.794(4) yes
V3 O9 . 1.600(4) yes
V3 O8 . 1.605(4) yes
V3 O7 . 1.771(4) yes
V3 O1 3 1.796(4) yes
N1 C1 . 1.460(6) yes
N1 C4 . 1.473(6) yes
N2 C3 . 1.470(6) yes
N2 C2 . 1.479(7) yes
N3 C5 . 1.446(7) yes
N3 C8 . 1.454(7) yes
N4 C7 . 1.454(8) yes
N4 C6 . 1.467(7) yes
C1 C2 . 1.485(7) yes
C3 C4 . 1.497(7) yes
C5 C6 . 1.493(8) yes
C7 C8 . 1.489(7) yes

loop_
_geom_torsion_atom_site_label_1
_geom_torsion_atom_site_label_2
_geom_torsion_atom_site_label_3
_geom_torsion_atom_site_label_4
_geom_torsion
_geom_torsion_publ_flag
N1 C1 C2 N2 56.1(6) yes
C1 C2 N2 C3 -56.8(6) yes
C2 N2 C3 C4 57.2(6) yes
N2 C3 C4 N1 -56.2(6) yes
C3 C4 N1 C1 57.0(6) yes
C4 N1 C1 C2 -57.5(6) yes
N3 C5 C6 N4 -57.8(6) yes
C5 C6 N4 C7 56.8(6) yes
C6 N4 C7 C8 -56.5(6) yes
N4 C7 C8 N3 56.2(6) yes
C7 C8 N3 C5 -59.2(6) yes
C8 N3 C5 C6 60.4(6) yes
